data_4302590
loop_
_publ_author_name
'Matthew S. Varonka'
'Timothy H. Warren'

_publ_contact_author 'Timothy H. Warren'
_publ_contact_author_email thw@georgetown.edu
_publ_section_title
;
S-Nitrosothiol and Nitric Oxide Reactivity at Zinc Thiolates
;
_journal_name_full 'Inorganic Chemistry'
_journal_page_first 5605
_journal_page_last 5607
_journal_paper_doi 10.1021/ic900664r
_journal_volume 48
_journal_year 2009
_chemical_formula_moiety 'C27 H46 B N7 O3 Zn'
_chemical_formula_sum 'C27 H46 B N7 O3 Zn'
_chemical_formula_weight 592.89
_chemical_name_common TpiPr2ZnNO3
_chemical_name_systematic
; 
 ? 
;
_space_group_IT_number 14
_symmetry_cell_setting monoclinic
_symmetry_space_group_name_Hall '-P 2ybc'
_symmetry_space_group_name_H-M 'P 1 21/c 1'
_atom_sites_solution_hydrogens geom
_atom_sites_solution_primary direct
_atom_sites_solution_secondary difmap
_audit_creation_method SHELXL-97
_cell_angle_alpha 90.00
_cell_angle_beta 107.343(4)
_cell_angle_gamma 90.00
_cell_formula_units_Z 4
_cell_length_a 10.436(4)
_cell_length_b 18.589(7)
_cell_length_c 16.493(6)
_cell_measurement_reflns_used 8836
_cell_measurement_temperature 100(2)
_cell_measurement_theta_max 56.578
_cell_measurement_theta_min 4.639
_cell_volume 3054(2)
_computing_cell_refinement 'Bruker APEXII'
_computing_data_collection 'Bruker APEXII'
_computing_data_reduction 'Bruker APEXII'
_computing_molecular_graphics 'ORTEP-3 for Windows; Ferrugia L J (1997), J. Appl. Cryst. 30, 565'
_computing_publication_material 'Bruker SHELXTL'
_computing_structure_refinement 'SHELXL-97 (Sheldrick, 1997)'
_computing_structure_solution 'SHELXS-97 (Sheldrick, 1990)'
_diffrn_ambient_temperature 100(2)
_diffrn_measured_fraction_theta_full 0.998
_diffrn_measured_fraction_theta_max 0.998
_diffrn_measurement_device_type 'APEXII platform CCD, Bruker'
_diffrn_measurement_method 'omega scans'
_diffrn_radiation_monochromator graphite
_diffrn_radiation_source 'fine-focus sealed tube'
_diffrn_radiation_type MoK\a
_diffrn_radiation_wavelength 0.71073
_diffrn_reflns_av_R_equivalents 0.0335
_diffrn_reflns_av_sigmaI/netI 0.0308
_diffrn_reflns_limit_h_max 12
_diffrn_reflns_limit_h_min -12
_diffrn_reflns_limit_k_max 22
_diffrn_reflns_limit_k_min -22
_diffrn_reflns_limit_l_max 20
_diffrn_reflns_limit_l_min -20
_diffrn_reflns_number 23768
_diffrn_reflns_theta_full 25.99
_diffrn_reflns_theta_max 25.99
_diffrn_reflns_theta_min 1.70
_exptl_absorpt_coefficient_mu 0.843
_exptl_absorpt_correction_T_max 0.8630
_exptl_absorpt_correction_T_min 0.8362
_exptl_absorpt_correction_type multi-scan
_exptl_absorpt_process_details 'SADABS based on Blessing's method; Blessing, Acta Cryst. (1995) A51 33-38'
_exptl_crystal_colour colorless
_exptl_crystal_density_diffrn 1.289
_exptl_crystal_density_method 'not measured'
_exptl_crystal_description block
_exptl_crystal_F_000 1264
_exptl_crystal_size_max 0.22
_exptl_crystal_size_mid 0.22
_exptl_crystal_size_min 0.18
_refine_diff_density_max 0.993
_refine_diff_density_min -0.395
_refine_diff_density_rms 0.080
_refine_ls_extinction_method none
_refine_ls_goodness_of_fit_ref 1.130
_refine_ls_hydrogen_treatment mixed
_refine_ls_matrix_type full
_refine_ls_number_parameters 367
_refine_ls_number_reflns 5988
_refine_ls_number_restraints 0
_refine_ls_restrained_S_all 1.130
_refine_ls_R_factor_all 0.0518
_refine_ls_R_factor_gt 0.0448
_refine_ls_shift/su_max 0.001
_refine_ls_shift/su_mean 0.000
_refine_ls_structure_factor_coef Fsqd
_refine_ls_weighting_details 'calc w=1/[\s^2^(Fo^2^)+(0.0326P)^2^+8.2858P] where P=(Fo^2^+2Fc^2^)/3'
_refine_ls_weighting_scheme calc
_refine_ls_wR_factor_gt 0.1147
_refine_ls_wR_factor_ref 0.1170
_reflns_number_gt 5214
_reflns_number_total 5988
_reflns_threshold_expression >2sigma(I)
_cod_data_source_file ic900664r_si_005.cif
_cod_data_source_block TpiPr2ZnNO3
_cod_depositor_comments
;
The following automatic conversions were performed:
'_symmetry_cell_setting' value 'Monoclinic' changed to 'monoclinic'
according to '/home/saulius/struct/CIF-dictionaries/cif_core.dic'
dictionary named 'cif_core.dic' version 2.4.1 from 2010-06-29.

Automatic conversion script
Id: cif_fix_enum 1527 2010-12-29 10:47:43Z saulius 
;
_cod_original_cell_volume 3054.3(18)
_cod_original_sg_symbol_Hall -P2ybc
_cod_database_code 4302590

loop_
_symmetry_equiv_pos_as_xyz
'x, y, z'
'-x, y+1/2, -z+1/2'
'-x, -y, -z'
'x, -y-1/2, z-1/2'

loop_
_atom_site_label
_atom_site_type_symbol
_atom_site_fract_x
_atom_site_fract_y
_atom_site_fract_z
_atom_site_U_iso_or_equiv
_atom_site_adp_type
_atom_site_occupancy
_atom_site_symmetry_multiplicity
_atom_site_calc_flag
_atom_site_refinement_flags
_atom_site_disorder_assembly
_atom_site_disorder_group
Zn1 Zn 0.56442(3) 0.767165(19) 0.76105(2) 0.01369(11) Uani 1 1 d . . .
N5 N 0.4206(2) 0.81890(13) 0.67224(15) 0.0134(5) Uani 1 1 d . . .
O1 O 0.7414(2) 0.73484(14) 0.75870(16) 0.0287(5) Uani 1 1 d . . .
B1 B 0.2812(3) 0.77110(18) 0.7625(2) 0.0132(6) Uani 1 1 d . . .
N6 N 0.2964(2) 0.81561(13) 0.68546(15) 0.0134(5) Uani 1 1 d . . .
N7 N 0.8117(3) 0.79117(17) 0.76312(17) 0.0231(6) Uani 1 1 d . . .
N2 N 0.3233(2) 0.69193(13) 0.75295(15) 0.0135(5) Uani 1 1 d . . .
O3 O 0.9270(2) 0.78764(16) 0.76090(17) 0.0363(7) Uani 1 1 d . . .
N4 N 0.3751(2) 0.80363(13) 0.84709(15) 0.0124(5) Uani 1 1 d . . .
N3 N 0.5110(2) 0.80607(13) 0.85923(15) 0.0133(5) Uani 1 1 d . . .
O2 O 0.7549(3) 0.84991(15) 0.76839(17) 0.0343(6) Uani 1 1 d . . .
N1 N 0.4519(2) 0.67704(13) 0.75230(15) 0.0140(5) Uani 1 1 d . . .
C9 C 0.2058(3) 0.84927(16) 0.62021(19) 0.0165(6) Uani 1 1 d . . .
C13 C 0.1064(3) 0.62667(17) 0.73784(19) 0.0173(6) Uani 1 1 d . . .
H13 H 0.0600 0.6706 0.7081 0.021 Uiso 1 1 calc R . .
C1 C 0.4596(3) 0.60670(17) 0.73886(19) 0.0171(6) Uani 1 1 d . . .
C7 C 0.4066(3) 0.85395(16) 0.59986(18) 0.0148(6) Uani 1 1 d . . .
C2 C 0.3353(3) 0.57482(17) 0.73128(19) 0.0174(6) Uani 1 1 d . . .
H2 H 0.3129 0.5253 0.7221 0.021 Uiso 1 1 calc R . .
C4 C 0.5690(3) 0.83155(16) 0.93721(19) 0.0169(6) Uani 1 1 d . . .
C8 C 0.2730(3) 0.87449(17) 0.56555(19) 0.0190(6) Uani 1 1 d . . .
H8 H 0.2355 0.9007 0.5145 0.023 Uiso 1 1 calc R . .
C3 C 0.2514(3) 0.63017(16) 0.73993(17) 0.0142(6) Uani 1 1 d . . .
C5 C 0.4700(3) 0.84612(17) 0.97608(19) 0.0183(6) Uani 1 1 d . . .
H5 H 0.4832 0.8650 1.0315 0.022 Uiso 1 1 calc R . .
C6 C 0.3489(3) 0.82755(16) 0.91806(19) 0.0153(6) Uani 1 1 d . . .
C10 C 0.5904(3) 0.57343(17) 0.7365(2) 0.0203(7) Uani 1 1 d . . .
H10 H 0.6302 0.6056 0.7017 0.024 Uiso 1 1 calc R . .
C25 C 0.0579(3) 0.85472(18) 0.6115(2) 0.0194(7) Uani 1 1 d . . .
H25 H 0.0366 0.8199 0.6518 0.023 Uiso 1 1 calc R . .
C16 C 0.7187(3) 0.84036(18) 0.9704(2) 0.0200(7) Uani 1 1 d . . .
H16 H 0.7599 0.8101 0.9347 0.024 Uiso 1 1 calc R . .
C23 C 0.4850(3) 0.85668(18) 0.4711(2) 0.0218(7) Uani 1 1 d . . .
H23A H 0.4410 0.8100 0.4555 0.033 Uiso 1 1 calc R . .
H23B H 0.5652 0.8590 0.4519 0.033 Uiso 1 1 calc R . .
H23C H 0.4229 0.8952 0.4440 0.033 Uiso 1 1 calc R . .
C22 C 0.5253(3) 0.86576(17) 0.56724(19) 0.0171(6) Uani 1 1 d . . .
H22 H 0.5939 0.8282 0.5931 0.020 Uiso 1 1 calc R . .
C12 C 0.6904(3) 0.5690(2) 0.8256(2) 0.0291(8) Uani 1 1 d . . .
H12A H 0.7053 0.6172 0.8507 0.044 Uiso 1 1 calc R . .
H12B H 0.7756 0.5494 0.8220 0.044 Uiso 1 1 calc R . .
H12C H 0.6542 0.5376 0.8612 0.044 Uiso 1 1 calc R . .
C24 C 0.5885(3) 0.93913(18) 0.5944(2) 0.0233(7) Uani 1 1 d . . .
H24A H 0.5218 0.9769 0.5720 0.035 Uiso 1 1 calc R . .
H24B H 0.6650 0.9458 0.5722 0.035 Uiso 1 1 calc R . .
H24C H 0.6195 0.9419 0.6566 0.035 Uiso 1 1 calc R . .
C26 C -0.0259(3) 0.8348(2) 0.5207(2) 0.0349(9) Uani 1 1 d . . .
H26A H -0.0095 0.8699 0.4806 0.052 Uiso 1 1 calc R . .
H26B H -0.1214 0.8351 0.5170 0.052 Uiso 1 1 calc R . .
H26C H -0.0004 0.7867 0.5067 0.052 Uiso 1 1 calc R . .
C14 C 0.0381(3) 0.56072(18) 0.6882(2) 0.0244(7) Uani 1 1 d . . .
H14A H 0.0476 0.5619 0.6309 0.037 Uiso 1 1 calc R . .
H14B H -0.0574 0.5610 0.6845 0.037 Uiso 1 1 calc R . .
H14C H 0.0802 0.5170 0.7174 0.037 Uiso 1 1 calc R . .
C27 C 0.0202(4) 0.9294(2) 0.6324(3) 0.0342(9) Uani 1 1 d . . .
H27A H 0.0778 0.9434 0.6888 0.051 Uiso 1 1 calc R . .
H27B H -0.0738 0.9297 0.6321 0.051 Uiso 1 1 calc R . .
H27C H 0.0323 0.9635 0.5900 0.051 Uiso 1 1 calc R . .
C19 C 0.2100(3) 0.83293(16) 0.92719(18) 0.0157(6) Uani 1 1 d . . .
H19 H 0.1576 0.7901 0.8989 0.019 Uiso 1 1 calc R . .
C20 C 0.2151(3) 0.8317(2) 1.0203(2) 0.0266(7) Uani 1 1 d . . .
H20A H 0.2645 0.7890 1.0477 0.040 Uiso 1 1 calc R . .
H20B H 0.1236 0.8303 1.0247 0.040 Uiso 1 1 calc R . .
H20C H 0.2607 0.8751 1.0485 0.040 Uiso 1 1 calc R . .
C21 C 0.1382(3) 0.90046(19) 0.8831(2) 0.0281(8) Uani 1 1 d . . .
H21A H 0.1858 0.9433 0.9115 0.042 Uiso 1 1 calc R . .
H21B H 0.0459 0.9010 0.8861 0.042 Uiso 1 1 calc R . .
H21C H 0.1371 0.9004 0.8235 0.042 Uiso 1 1 calc R . .
C15 C 0.0929(3) 0.6258(2) 0.8276(2) 0.0248(7) Uani 1 1 d . . .
H15A H 0.1314 0.5811 0.8562 0.037 Uiso 1 1 calc R . .
H15B H -0.0022 0.6285 0.8245 0.037 Uiso 1 1 calc R . .
H15C H 0.1408 0.6670 0.8596 0.037 Uiso 1 1 calc R . .
C18 C 0.7595(4) 0.9185(2) 0.9628(3) 0.0354(9) Uani 1 1 d . . .
H18A H 0.7307 0.9329 0.9029 0.053 Uiso 1 1 calc R . .
H18B H 0.8573 0.9229 0.9855 0.053 Uiso 1 1 calc R . .
H18C H 0.7168 0.9496 0.9951 0.053 Uiso 1 1 calc R . .
C17 C 0.7721(3) 0.8136(2) 1.0621(2) 0.0315(8) Uani 1 1 d . . .
H17A H 0.7364 0.8439 1.0990 0.047 Uiso 1 1 calc R . .
H17B H 0.8704 0.8162 1.0807 0.047 Uiso 1 1 calc R . .
H17C H 0.7438 0.7637 1.0652 0.047 Uiso 1 1 calc R . .
C11 C 0.5689(4) 0.4998(2) 0.6942(3) 0.0367(9) Uani 1 1 d . . .
H11A H 0.5333 0.4665 0.7282 0.055 Uiso 1 1 calc R . .
H11B H 0.6547 0.4814 0.6898 0.055 Uiso 1 1 calc R . .
H11C H 0.5050 0.5040 0.6372 0.055 Uiso 1 1 calc R . .
H1 H 0.175(5) 0.773(3) 0.762(3) 0.055 Uiso 1 1 d . . .

loop_
_atom_site_aniso_label
_atom_site_aniso_U_11
_atom_site_aniso_U_22
_atom_site_aniso_U_33
_atom_site_aniso_U_23
_atom_site_aniso_U_13
_atom_site_aniso_U_12
Zn1 0.01212(17) 0.01563(18) 0.01391(17) 0.00079(14) 0.00477(13) 0.00000(13)
N5 0.0140(12) 0.0150(13) 0.0123(12) 0.0001(10) 0.0057(10) -0.0006(10)
O1 0.0189(12) 0.0346(14) 0.0345(14) -0.0016(11) 0.0107(10) -0.0015(10)
B1 0.0145(15) 0.0154(16) 0.0089(14) -0.0012(13) 0.0022(12) -0.0015(13)
N6 0.0112(11) 0.0148(12) 0.0139(12) -0.0006(10) 0.0034(9) -0.0003(9)
N7 0.0155(13) 0.0395(17) 0.0143(13) -0.0013(12) 0.0045(10) 0.0014(12)
N2 0.0127(12) 0.0163(13) 0.0125(12) 0.0010(10) 0.0052(9) -0.0020(10)
O3 0.0167(12) 0.0538(18) 0.0418(16) -0.0033(13) 0.0139(11) -0.0034(11)
N4 0.0139(12) 0.0132(12) 0.0104(11) -0.0004(9) 0.0043(9) 0.0002(9)
N3 0.0141(12) 0.0146(12) 0.0116(11) -0.0011(10) 0.0045(9) -0.0012(10)
O2 0.0286(14) 0.0338(15) 0.0415(15) 0.0060(12) 0.0122(12) 0.0014(11)
N1 0.0157(12) 0.0133(12) 0.0136(12) 0.0005(10) 0.0051(10) -0.0007(10)
C9 0.0173(15) 0.0147(15) 0.0167(15) -0.0011(12) 0.0038(12) 0.0001(12)
C13 0.0183(15) 0.0166(15) 0.0155(15) 0.0007(12) 0.0029(12) -0.0043(12)
C1 0.0209(15) 0.0184(15) 0.0126(14) 0.0002(12) 0.0059(12) 0.0011(12)
C7 0.0204(15) 0.0117(14) 0.0129(14) -0.0016(11) 0.0058(12) -0.0017(11)
C2 0.0217(15) 0.0152(15) 0.0144(14) -0.0007(12) 0.0041(12) -0.0013(12)
C4 0.0204(15) 0.0139(14) 0.0161(15) 0.0008(12) 0.0049(12) -0.0018(12)
C8 0.0206(15) 0.0212(16) 0.0150(15) 0.0018(12) 0.0050(12) 0.0016(12)
C3 0.0200(15) 0.0126(14) 0.0085(13) 0.0002(11) 0.0019(11) -0.0020(11)
C5 0.0213(16) 0.0190(16) 0.0148(15) -0.0024(12) 0.0057(12) -0.0020(12)
C6 0.0195(15) 0.0114(14) 0.0153(14) 0.0021(11) 0.0057(12) 0.0011(11)
C10 0.0234(16) 0.0173(16) 0.0234(16) 0.0005(13) 0.0120(13) 0.0024(13)
C25 0.0153(15) 0.0238(17) 0.0187(15) 0.0057(13) 0.0044(12) 0.0010(12)
C16 0.0164(15) 0.0253(17) 0.0174(15) -0.0013(13) 0.0036(12) -0.0009(13)
C23 0.0293(17) 0.0207(16) 0.0189(16) -0.0024(13) 0.0124(14) -0.0053(13)
C22 0.0192(15) 0.0180(16) 0.0159(15) 0.0024(12) 0.0081(12) 0.0011(12)
C12 0.0229(17) 0.033(2) 0.0319(19) 0.0072(16) 0.0093(15) 0.0089(15)
C24 0.0251(17) 0.0252(18) 0.0217(16) -0.0020(14) 0.0099(13) -0.0072(14)
C26 0.0190(17) 0.049(2) 0.033(2) -0.0044(18) 0.0013(15) -0.0015(16)
C14 0.0225(16) 0.0241(18) 0.0237(17) -0.0017(14) 0.0024(13) -0.0075(13)
C27 0.0214(17) 0.040(2) 0.040(2) -0.0057(18) 0.0082(16) 0.0071(16)
C19 0.0175(15) 0.0164(15) 0.0140(14) -0.0016(12) 0.0060(12) -0.0006(12)
C20 0.0276(18) 0.036(2) 0.0201(17) -0.0006(15) 0.0131(14) 0.0014(15)
C21 0.0240(17) 0.0269(19) 0.036(2) 0.0059(16) 0.0132(15) 0.0073(14)
C15 0.0219(16) 0.0323(19) 0.0217(17) -0.0011(14) 0.0090(13) -0.0070(14)
C18 0.0232(18) 0.033(2) 0.044(2) 0.0058(18) 0.0012(16) -0.0102(15)
C17 0.0216(17) 0.045(2) 0.0233(18) 0.0050(16) 0.0003(14) -0.0038(16)
C11 0.034(2) 0.0258(19) 0.054(3) -0.0123(18) 0.0189(18) 0.0041(16)

loop_
_atom_type_symbol
_atom_type_description
_atom_type_scat_dispersion_real
_atom_type_scat_dispersion_imag
_atom_type_scat_source
C C 0.0033 0.0016 'International Tables Vol C Tables 4.2.6.8 and 6.1.1.4'
H H 0.0000 0.0000 'International Tables Vol C Tables 4.2.6.8 and 6.1.1.4'
B B 0.0013 0.0007 'International Tables Vol C Tables 4.2.6.8 and 6.1.1.4'
N N 0.0061 0.0033 'International Tables Vol C Tables 4.2.6.8 and 6.1.1.4'
O O 0.0106 0.0060 'International Tables Vol C Tables 4.2.6.8 and 6.1.1.4'
Zn Zn 0.2839 1.4301 'International Tables Vol C Tables 4.2.6.8 and 6.1.1.4'

loop_
_geom_angle_atom_site_label_1
_geom_angle_atom_site_label_2
_geom_angle_atom_site_label_3
_geom_angle
_geom_angle_site_symmetry_1
_geom_angle_site_symmetry_3
_geom_angle_publ_flag
O1 Zn1 N3 128.39(10) . . ?
O1 Zn1 N5 129.79(10) . . ?
N3 Zn1 N5 95.14(10) . . ?
O1 Zn1 N1 106.00(10) . . ?
N3 Zn1 N1 93.51(10) . . ?
N5 Zn1 N1 93.03(10) . . ?
O1 Zn1 O2 56.27(10) . . ?
N3 Zn1 O2 98.55(10) . . ?
N5 Zn1 O2 98.77(10) . . ?
N1 Zn1 O2 162.26(9) . . ?
C7 N5 N6 107.9(2) . . ?
C7 N5 Zn1 138.6(2) . . ?
N6 N5 Zn1 113.46(18) . . ?
N7 O1 Zn1 106.2(2) . . ?
N2 B1 N6 108.6(2) . . ?
N2 B1 N4 109.5(2) . . ?
N6 B1 N4 109.3(2) . . ?
N2 B1 H1 110(3) . . ?
N6 B1 H1 109(2) . . ?
N4 B1 H1 111(2) . . ?
C9 N6 N5 108.7(2) . . ?
C9 N6 B1 132.3(2) . . ?
N5 N6 B1 118.7(2) . . ?
O3 N7 O2 122.6(3) . . ?
O3 N7 O1 120.9(3) . . ?
O2 N7 O1 116.4(3) . . ?
C3 N2 N1 108.9(2) . . ?
C3 N2 B1 131.1(2) . . ?
N1 N2 B1 119.8(2) . . ?
C6 N4 N3 109.2(2) . . ?
C6 N4 B1 131.4(2) . . ?
N3 N4 B1 119.2(2) . . ?
C4 N3 N4 107.7(2) . . ?
C4 N3 Zn1 138.9(2) . . ?
N4 N3 Zn1 113.29(17) . . ?
N7 O2 Zn1 81.12(18) . . ?
C1 N1 N2 107.9(2) . . ?
C1 N1 Zn1 139.5(2) . . ?
N2 N1 Zn1 112.31(18) . . ?
N6 C9 C8 107.8(3) . . ?
N6 C9 C25 124.0(3) . . ?
C8 C9 C25 128.3(3) . . ?
C3 C13 C14 110.6(3) . . ?
C3 C13 C15 111.2(2) . . ?
C14 C13 C15 110.3(3) . . ?
C3 C13 H13 108.2 . . ?
C14 C13 H13 108.2 . . ?
C15 C13 H13 108.2 . . ?
N1 C1 C2 109.3(3) . . ?
N1 C1 C10 120.4(3) . . ?
C2 C1 C10 130.3(3) . . ?
N5 C7 C8 109.2(3) . . ?
N5 C7 C22 120.7(3) . . ?
C8 C7 C22 130.2(3) . . ?
C3 C2 C1 105.9(3) . . ?
C3 C2 H2 127.0 . . ?
C1 C2 H2 127.0 . . ?
N3 C4 C5 109.1(3) . . ?
N3 C4 C16 120.9(3) . . ?
C5 C4 C16 130.0(3) . . ?
C9 C8 C7 106.5(3) . . ?
C9 C8 H8 126.8 . . ?
C7 C8 H8 126.8 . . ?
N2 C3 C2 108.0(3) . . ?
N2 C3 C13 123.1(3) . . ?
C2 C3 C13 128.9(3) . . ?
C6 C5 C4 106.4(3) . . ?
C6 C5 H5 126.8 . . ?
C4 C5 H5 126.8 . . ?
N4 C6 C5 107.5(3) . . ?
N4 C6 C19 123.9(3) . . ?
C5 C6 C19 128.6(3) . . ?
C1 C10 C11 111.7(3) . . ?
C1 C10 C12 111.1(3) . . ?
C11 C10 C12 110.9(3) . . ?
C1 C10 H10 107.6 . . ?
C11 C10 H10 107.6 . . ?
C12 C10 H10 107.6 . . ?
C9 C25 C27 111.6(3) . . ?
C9 C25 C26 110.2(3) . . ?
C27 C25 C26 109.4(3) . . ?
C9 C25 H25 108.5 . . ?
C27 C25 H25 108.5 . . ?
C26 C25 H25 108.5 . . ?
C4 C16 C18 111.0(3) . . ?
C4 C16 C17 111.0(3) . . ?
C18 C16 C17 111.2(3) . . ?
C4 C16 H16 107.8 . . ?
C18 C16 H16 107.8 . . ?
C17 C16 H16 107.8 . . ?
C22 C23 H23A 109.5 . . ?
C22 C23 H23B 109.5 . . ?
H23A C23 H23B 109.5 . . ?
C22 C23 H23C 109.5 . . ?
H23A C23 H23C 109.5 . . ?
H23B C23 H23C 109.5 . . ?
C7 C22 C24 110.8(3) . . ?
C7 C22 C23 110.7(3) . . ?
C24 C22 C23 111.5(3) . . ?
C7 C22 H22 107.9 . . ?
C24 C22 H22 107.9 . . ?
C23 C22 H22 107.9 . . ?
C10 C12 H12A 109.5 . . ?
C10 C12 H12B 109.5 . . ?
H12A C12 H12B 109.5 . . ?
C10 C12 H12C 109.5 . . ?
H12A C12 H12C 109.5 . . ?
H12B C12 H12C 109.5 . . ?
C22 C24 H24A 109.5 . . ?
C22 C24 H24B 109.5 . . ?
H24A C24 H24B 109.5 . . ?
C22 C24 H24C 109.5 . . ?
H24A C24 H24C 109.5 . . ?
H24B C24 H24C 109.5 . . ?
C25 C26 H26A 109.5 . . ?
C25 C26 H26B 109.5 . . ?
H26A C26 H26B 109.5 . . ?
C25 C26 H26C 109.5 . . ?
H26A C26 H26C 109.5 . . ?
H26B C26 H26C 109.5 . . ?
C13 C14 H14A 109.5 . . ?
C13 C14 H14B 109.5 . . ?
H14A C14 H14B 109.5 . . ?
C13 C14 H14C 109.5 . . ?
H14A C14 H14C 109.5 . . ?
H14B C14 H14C 109.5 . . ?
C25 C27 H27A 109.5 . . ?
C25 C27 H27B 109.5 . . ?
H27A C27 H27B 109.5 . . ?
C25 C27 H27C 109.5 . . ?
H27A C27 H27C 109.5 . . ?
H27B C27 H27C 109.5 . . ?
C6 C19 C20 110.8(3) . . ?
C6 C19 C21 110.9(3) . . ?
C20 C19 C21 110.9(3) . . ?
C6 C19 H19 108.0 . . ?
C20 C19 H19 108.0 . . ?
C21 C19 H19 108.0 . . ?
C19 C20 H20A 109.5 . . ?
C19 C20 H20B 109.5 . . ?
H20A C20 H20B 109.5 . . ?
C19 C20 H20C 109.5 . . ?
H20A C20 H20C 109.5 . . ?
H20B C20 H20C 109.5 . . ?
C19 C21 H21A 109.5 . . ?
C19 C21 H21B 109.5 . . ?
H21A C21 H21B 109.5 . . ?
C19 C21 H21C 109.5 . . ?
H21A C21 H21C 109.5 . . ?
H21B C21 H21C 109.5 . . ?
C13 C15 H15A 109.5 . . ?
C13 C15 H15B 109.5 . . ?
H15A C15 H15B 109.5 . . ?
C13 C15 H15C 109.5 . . ?
H15A C15 H15C 109.5 . . ?
H15B C15 H15C 109.5 . . ?
C16 C18 H18A 109.5 . . ?
C16 C18 H18B 109.5 . . ?
H18A C18 H18B 109.5 . . ?
C16 C18 H18C 109.5 . . ?
H18A C18 H18C 109.5 . . ?
H18B C18 H18C 109.5 . . ?
C16 C17 H17A 109.5 . . ?
C16 C17 H17B 109.5 . . ?
H17A C17 H17B 109.5 . . ?
C16 C17 H17C 109.5 . . ?
H17A C17 H17C 109.5 . . ?
H17B C17 H17C 109.5 . . ?
C10 C11 H11A 109.5 . . ?
C10 C11 H11B 109.5 . . ?
H11A C11 H11B 109.5 . . ?
C10 C11 H11C 109.5 . . ?
H11A C11 H11C 109.5 . . ?
H11B C11 H11C 109.5 . . ?

loop_
_geom_bond_atom_site_label_1
_geom_bond_atom_site_label_2
_geom_bond_distance
_geom_bond_site_symmetry_2
_geom_bond_publ_flag
Zn1 O1 1.954(2) . ?
Zn1 N3 1.999(2) . ?
Zn1 N5 2.003(2) . ?
Zn1 N1 2.026(3) . ?
Zn1 O2 2.488(3) . ?
N5 C7 1.329(4) . ?
N5 N6 1.378(3) . ?
O1 N7 1.268(4) . ?
B1 N2 1.557(4) . ?
B1 N6 1.563(4) . ?
B1 N4 1.568(4) . ?
B1 H1 1.10(5) . ?
N6 C9 1.356(4) . ?
N7 O3 1.217(4) . ?
N7 O2 1.258(4) . ?
N2 C3 1.353(4) . ?
N2 N1 1.373(3) . ?
N4 C6 1.354(4) . ?
N4 N3 1.372(3) . ?
N3 C4 1.334(4) . ?
N1 C1 1.333(4) . ?
C9 C8 1.379(4) . ?
C9 C25 1.509(4) . ?
C13 C3 1.505(4) . ?
C13 C14 1.528(4) . ?
C13 C15 1.528(4) . ?
C13 H13 1.0000 . ?
C1 C2 1.398(4) . ?
C1 C10 1.510(4) . ?
C7 C8 1.392(4) . ?
C7 C22 1.507(4) . ?
C2 C3 1.386(4) . ?
C2 H2 0.9500 . ?
C4 C5 1.395(4) . ?
C4 C16 1.503(4) . ?
C8 H8 0.9500 . ?
C5 C6 1.382(4) . ?
C5 H5 0.9500 . ?
C6 C19 1.504(4) . ?
C10 C11 1.523(5) . ?
C10 C12 1.530(5) . ?
C10 H10 1.0000 . ?
C25 C27 1.511(5) . ?
C25 C26 1.537(5) . ?
C25 H25 1.0000 . ?
C16 C18 1.529(5) . ?
C16 C17 1.529(5) . ?
C16 H16 1.0000 . ?
C23 C22 1.524(4) . ?
C23 H23A 0.9800 . ?
C23 H23B 0.9800 . ?
C23 H23C 0.9800 . ?
C22 C24 1.523(4) . ?
C22 H22 1.0000 . ?
C12 H12A 0.9800 . ?
C12 H12B 0.9800 . ?
C12 H12C 0.9800 . ?
C24 H24A 0.9800 . ?
C24 H24B 0.9800 . ?
C24 H24C 0.9800 . ?
C26 H26A 0.9800 . ?
C26 H26B 0.9800 . ?
C26 H26C 0.9800 . ?
C14 H14A 0.9800 . ?
C14 H14B 0.9800 . ?
C14 H14C 0.9800 . ?
C27 H27A 0.9800 . ?
C27 H27B 0.9800 . ?
C27 H27C 0.9800 . ?
C19 C20 1.521(4) . ?
C19 C21 1.530(4) . ?
C19 H19 1.0000 . ?
C20 H20A 0.9800 . ?
C20 H20B 0.9800 . ?
C20 H20C 0.9800 . ?
C21 H21A 0.9800 . ?
C21 H21B 0.9800 . ?
C21 H21C 0.9800 . ?
C15 H15A 0.9800 . ?
C15 H15B 0.9800 . ?
C15 H15C 0.9800 . ?
C18 H18A 0.9800 . ?
C18 H18B 0.9800 . ?
C18 H18C 0.9800 . ?
C17 H17A 0.9800 . ?
C17 H17B 0.9800 . ?
C17 H17C 0.9800 . ?
C11 H11A 0.9800 . ?
C11 H11B 0.9800 . ?
C11 H11C 0.9800 . ?

loop_
_geom_torsion_atom_site_label_1
_geom_torsion_atom_site_label_2
_geom_torsion_atom_site_label_3
_geom_torsion_atom_site_label_4
_geom_torsion
_geom_torsion_site_symmetry_1
_geom_torsion_site_symmetry_2
_geom_torsion_site_symmetry_3
_geom_torsion_site_symmetry_4
_geom_torsion_publ_flag
O1 Zn1 N5 C7 -13.0(4) . . . . ?
N3 Zn1 N5 C7 139.4(3) . . . . ?
N1 Zn1 N5 C7 -126.8(3) . . . . ?
O2 Zn1 N5 C7 39.9(3) . . . . ?
O1 Zn1 N5 N6 162.96(17) . . . . ?
N3 Zn1 N5 N6 -44.6(2) . . . . ?
N1 Zn1 N5 N6 49.2(2) . . . . ?
O2 Zn1 N5 N6 -144.11(19) . . . . ?
N3 Zn1 O1 N7 -72.8(2) . . . . ?
N5 Zn1 O1 N7 71.1(2) . . . . ?
N1 Zn1 O1 N7 179.22(19) . . . . ?
O2 Zn1 O1 N7 -0.34(17) . . . . ?
C7 N5 N6 C9 -0.1(3) . . . . ?
Zn1 N5 N6 C9 -177.29(19) . . . . ?
C7 N5 N6 B1 174.6(2) . . . . ?
Zn1 N5 N6 B1 -2.5(3) . . . . ?
N2 B1 N6 C9 114.7(3) . . . . ?
N4 B1 N6 C9 -125.9(3) . . . . ?
N2 B1 N6 N5 -58.5(3) . . . . ?
N4 B1 N6 N5 60.8(3) . . . . ?
Zn1 O1 N7 O3 -178.2(2) . . . . ?
Zn1 O1 N7 O2 0.6(3) . . . . ?
N6 B1 N2 C3 -114.6(3) . . . . ?
N4 B1 N2 C3 126.2(3) . . . . ?
N6 B1 N2 N1 61.3(3) . . . . ?
N4 B1 N2 N1 -57.9(3) . . . . ?
N2 B1 N4 C6 -116.3(3) . . . . ?
N6 B1 N4 C6 125.0(3) . . . . ?
N2 B1 N4 N3 58.7(3) . . . . ?
N6 B1 N4 N3 -60.1(3) . . . . ?
C6 N4 N3 C4 -0.2(3) . . . . ?
B1 N4 N3 C4 -176.2(2) . . . . ?
C6 N4 N3 Zn1 176.96(18) . . . . ?
B1 N4 N3 Zn1 0.9(3) . . . . ?
O1 Zn1 N3 C4 14.2(4) . . . . ?
N5 Zn1 N3 C4 -138.8(3) . . . . ?
N1 Zn1 N3 C4 127.8(3) . . . . ?
O2 Zn1 N3 C4 -39.1(3) . . . . ?
O1 Zn1 N3 N4 -161.62(17) . . . . ?
N5 Zn1 N3 N4 45.4(2) . . . . ?
N1 Zn1 N3 N4 -47.99(19) . . . . ?
O2 Zn1 N3 N4 145.06(18) . . . . ?
O3 N7 O2 Zn1 178.4(3) . . . . ?
O1 N7 O2 Zn1 -0.5(2) . . . . ?
O1 Zn1 O2 N7 0.33(17) . . . . ?
N3 Zn1 O2 N7 131.24(18) . . . . ?
N5 Zn1 O2 N7 -132.17(18) . . . . ?
N1 Zn1 O2 N7 -1.0(4) . . . . ?
C3 N2 N1 C1 0.1(3) . . . . ?
B1 N2 N1 C1 -176.6(2) . . . . ?
C3 N2 N1 Zn1 175.02(18) . . . . ?
B1 N2 N1 Zn1 -1.7(3) . . . . ?
O1 Zn1 N1 C1 -7.3(3) . . . . ?
N3 Zn1 N1 C1 -138.9(3) . . . . ?
N5 Zn1 N1 C1 125.7(3) . . . . ?
O2 Zn1 N1 C1 -6.1(5) . . . . ?
O1 Zn1 N1 N2 -179.82(17) . . . . ?
N3 Zn1 N1 N2 48.51(19) . . . . ?
N5 Zn1 N1 N2 -46.83(19) . . . . ?
O2 Zn1 N1 N2 -178.6(2) . . . . ?
N5 N6 C9 C8 -0.4(3) . . . . ?
B1 N6 C9 C8 -174.2(3) . . . . ?
N5 N6 C9 C25 178.2(3) . . . . ?
B1 N6 C9 C25 4.5(5) . . . . ?
N2 N1 C1 C2 -0.5(3) . . . . ?
Zn1 N1 C1 C2 -173.3(2) . . . . ?
N2 N1 C1 C10 -178.7(2) . . . . ?
Zn1 N1 C1 C10 8.5(5) . . . . ?
N6 N5 C7 C8 0.6(3) . . . . ?
Zn1 N5 C7 C8 176.7(2) . . . . ?
N6 N5 C7 C22 -179.3(3) . . . . ?
Zn1 N5 C7 C22 -3.3(5) . . . . ?
N1 C1 C2 C3 0.7(3) . . . . ?
C10 C1 C2 C3 178.7(3) . . . . ?
N4 N3 C4 C5 -0.2(3) . . . . ?
Zn1 N3 C4 C5 -176.2(2) . . . . ?
N4 N3 C4 C16 179.6(3) . . . . ?
Zn1 N3 C4 C16 3.6(5) . . . . ?
N6 C9 C8 C7 0.7(3) . . . . ?
C25 C9 C8 C7 -177.8(3) . . . . ?
N5 C7 C8 C9 -0.8(3) . . . . ?
C22 C7 C8 C9 179.1(3) . . . . ?
N1 N2 C3 C2 0.3(3) . . . . ?
B1 N2 C3 C2 176.6(3) . . . . ?
N1 N2 C3 C13 179.2(2) . . . . ?
B1 N2 C3 C13 -4.5(5) . . . . ?
C1 C2 C3 N2 -0.6(3) . . . . ?
C1 C2 C3 C13 -179.4(3) . . . . ?
C14 C13 C3 N2 157.0(3) . . . . ?
C15 C13 C3 N2 -80.1(4) . . . . ?
C14 C13 C3 C2 -24.3(4) . . . . ?
C15 C13 C3 C2 98.6(4) . . . . ?
N3 C4 C5 C6 0.6(3) . . . . ?
C16 C4 C5 C6 -179.3(3) . . . . ?
N3 N4 C6 C5 0.5(3) . . . . ?
B1 N4 C6 C5 175.9(3) . . . . ?
N3 N4 C6 C19 179.4(3) . . . . ?
B1 N4 C6 C19 -5.2(5) . . . . ?
C4 C5 C6 N4 -0.7(3) . . . . ?
C4 C5 C6 C19 -179.5(3) . . . . ?
N1 C1 C10 C11 -162.3(3) . . . . ?
C2 C1 C10 C11 19.9(5) . . . . ?
N1 C1 C10 C12 73.3(4) . . . . ?
C2 C1 C10 C12 -104.6(4) . . . . ?
N6 C9 C25 C27 105.4(4) . . . . ?
C8 C9 C25 C27 -76.3(4) . . . . ?
N6 C9 C25 C26 -132.8(3) . . . . ?
C8 C9 C25 C26 45.5(5) . . . . ?
N3 C4 C16 C18 99.4(4) . . . . ?
C5 C4 C16 C18 -80.8(4) . . . . ?
N3 C4 C16 C17 -136.4(3) . . . . ?
C5 C4 C16 C17 43.4(5) . . . . ?
N5 C7 C22 C24 -95.1(3) . . . . ?
C8 C7 C22 C24 85.0(4) . . . . ?
N5 C7 C22 C23 140.6(3) . . . . ?
C8 C7 C22 C23 -39.3(4) . . . . ?
N4 C6 C19 C20 157.1(3) . . . . ?
C5 C6 C19 C20 -24.3(4) . . . . ?
N4 C6 C19 C21 -79.3(4) . . . . ?
C5 C6 C19 C21 99.4(4) . . . . ?
